data_1010869
loop_
_publ_author_name
'Hoard, J L'
'Goldstein, L'

_publ_section_title
;
The Crystal Structure of Cesium Enneachlordithalliate, Cs~3~ Tl~2~ Cl~9~
;
_journal_coden_ASTM JCPSA6
_journal_name_full 'Journal of Chemical Physics'
_journal_page_first 199
_journal_page_last 202
_journal_paper_doi 10.1063/1.1749633
_journal_volume 3
_journal_year 1935
_chemical_formula_structural 'Cs3 Tl2 Cl9'
_chemical_formula_sum 'Cl9 Cs3 Tl2'
_chemical_name_systematic 'Caesium nonachlorodithallate'
_symmetry_cell_setting trigonal
_symmetry_Int_Tables_number 167
_symmetry_space_group_name_H-M 'R -3 c RS'
_cell_angle_alpha 83.8
_cell_angle_beta 83.8
_cell_angle_gamma 83.8
_cell_formula_units_Z 2
_cell_length_a 9.58
_cell_length_b 9.58
_cell_length_c 9.58
_cell_volume 864.8
_cod_database_code 1010869

loop_
_symmetry_equiv_pos_as_xyz
x,y,z
z,x,y
y,z,x
-y,-x,-z
-x,-z,-y
-z,-y,-x
1/2-x,1/2-y,1/2-z
1/2-y,1/2-z,1/2-x
1/2-z,1/2-x,1/2-y
1/2+y,1/2+x,1/2+z
1/2+x,1/2+z,1/2+y
1/2+z,1/2+y,1/2+x

loop_
_atom_site_label
_atom_site_type_symbol
_atom_site_symmetry_multiplicity
_atom_site_Wyckoff_symbol
_atom_site_fract_x
_atom_site_fract_y
_atom_site_fract_z
_atom_site_occupancy
_atom_site_attached_hydrogens
_atom_site_calc_flag
Tl1 Tl3+ 4 c 0.098 0.098 0.098 1. 0 d
Cs1 Cs1+ 6 e 0.667 0.333 0. 1. 0 d
Cl1 Cl1- 6 e 0.153 -0.153 0. 1. 0 d
Cl2 Cl1- 12 f 0.336 0.176 -0.005 1. 0 d

loop_
_atom_type_symbol
_atom_type_oxidation_number
Tl3+ 3.000
Cs1+ 1.000
Cl1- -1.000
